data_2210447
loop_
_publ_author_name
'Cheng-Juan Li'
'Hui Wang'
'Jian-Min Dou'
'Da-Cheng Li'
'Da-Qi Wang'

_publ_section_title
Diisothiocyanato[3,6,14,17-tetraoxa-23,24-diazatricyclo[17.3.1.1^8.12^]tetracosa-1(23),8,10,12(24),19,21-hexaene]cadmium(II)
_journal_coeditor_code XU2106
_journal_issue 9
_journal_name_full 'Acta Crystallographica Section E'
_journal_page_first m2136
_journal_page_last m2137
_journal_paper_doi 10.1107/S1600536806030856
_journal_volume 62
_journal_year 2006
_chemical_formula_iupac '[Cd (N C S)2 (C18 H22 N2 O4)]'
_chemical_formula_moiety 'C20 H22 Cd N4 O4 S2'
_chemical_formula_sum 'C20 H22 Cd N4 O4 S2'
_chemical_formula_weight 558.94
_chemical_melting_point 514.0(10)
_chemical_name_systematic
;
Diisothiocyanate[3,6,14,17-tetraoxa-23,24-diazatricyclo[17.3.1.1^8.12^]
tetracosa-1(23),8,10,12(24),19,21-hexaene]cadmium(II)
;
_space_group_IT_number 60
_symmetry_cell_setting orthorhombic
_symmetry_space_group_name_Hall '-P 2n 2ab'
_symmetry_space_group_name_H-M 'P b c n'
_atom_sites_solution_hydrogens geom
_atom_sites_solution_primary direct
_atom_sites_solution_secondary difmap
_audit_creation_method SHELXL-97
_cell_angle_alpha 90.00
_cell_angle_beta 90.00
_cell_angle_gamma 90.00
_cell_formula_units_Z 8
_cell_length_a 16.178(3)
_cell_length_b 8.9156(17)
_cell_length_c 31.928(6)
_cell_measurement_reflns_used 1208
_cell_measurement_temperature 298(2)
_cell_measurement_theta_max 19.2
_cell_measurement_theta_min 2.9
_cell_volume 4605.2(15)
_computing_cell_refinement 'SAINT (Siemens, 1996)'
_computing_data_collection 'SMART (Siemens, 1996)'
_computing_data_reduction SAINT
_computing_molecular_graphics 'SHELXTL (Sheldrick, 1997b)'
_computing_publication_material SHELXTL
_computing_structure_refinement 'SHELXL97 (Sheldrick, 1997a)'
_computing_structure_solution 'SHELXS97 (Sheldrick, 1997a)'
_diffrn_ambient_temperature 298(2)
_diffrn_measured_fraction_theta_full 1.00
_diffrn_measured_fraction_theta_max 1.00
_diffrn_measurement_device_type 'Bruker SMART 1000 CCD area-detector'
_diffrn_measurement_method '\f and \w'
_diffrn_radiation_monochromator graphite
_diffrn_radiation_source 'fine-focus sealed tube'
_diffrn_radiation_type MoK\a
_diffrn_radiation_wavelength 0.71073
_diffrn_reflns_av_R_equivalents 0.058
_diffrn_reflns_av_sigmaI/netI 0.047
_diffrn_reflns_limit_h_max 19
_diffrn_reflns_limit_h_min -18
_diffrn_reflns_limit_k_max 9
_diffrn_reflns_limit_k_min -10
_diffrn_reflns_limit_l_max 29
_diffrn_reflns_limit_l_min -38
_diffrn_reflns_number 22921
_diffrn_reflns_theta_full 25.0
_diffrn_reflns_theta_max 25.0
_diffrn_reflns_theta_min 1.8
_diffrn_standards_interval_count 0
_diffrn_standards_interval_time 0
_diffrn_standards_number 0
_exptl_absorpt_coefficient_mu 1.163
_exptl_absorpt_correction_T_max 0.864
_exptl_absorpt_correction_T_min 0.737
_exptl_absorpt_correction_type multi-scan
_exptl_absorpt_process_details '(SADABS; Sheldrick, 1996)'
_exptl_crystal_colour colorless
_exptl_crystal_density_diffrn 1.612
_exptl_crystal_density_method 'not measured'
_exptl_crystal_description block
_exptl_crystal_F_000 2256
_exptl_crystal_size_max 0.28
_exptl_crystal_size_mid 0.16
_exptl_crystal_size_min 0.13
_refine_diff_density_max 0.46
_refine_diff_density_min -0.51
_refine_ls_extinction_method none
_refine_ls_goodness_of_fit_ref 1.072
_refine_ls_hydrogen_treatment constr
_refine_ls_matrix_type full
_refine_ls_number_parameters 280
_refine_ls_number_reflns 4075
_refine_ls_number_restraints 0
_refine_ls_restrained_S_all 1.072
_refine_ls_R_factor_all 0.107
_refine_ls_R_factor_gt 0.045
_refine_ls_shift/su_max 0.000
_refine_ls_shift/su_mean 0.000
_refine_ls_structure_factor_coef Fsqd
_refine_ls_weighting_details 'calc w=1/[\s^2^(Fo^2^)+(0.0379P)^2^+14.4849P] where P=(Fo^2^+2Fc^2^)/3'
_refine_ls_weighting_scheme calc
_refine_ls_wR_factor_gt 0.106
_refine_ls_wR_factor_ref 0.136
_reflns_number_gt 2167
_reflns_number_total 4075
_reflns_threshold_expression I>2\s(I)
_cod_data_source_file xu2106.cif
_cod_data_source_block I
_cod_depositor_comments
;
The following automatic conversions were performed:
'_symmetry_cell_setting' value 'Orthorhombic' changed to 'orthorhombic'
according to '/home/saulius/struct/CIF-dictionaries/cif_core.dic'
dictionary named 'cif_core.dic' version 2.4.1 from 2010-06-29.

Automatic conversion script
Id: cif_fix_enum 1527 2010-12-29 10:47:43Z saulius 

The following automatic conversions were performed:

'_chemical_melting_point' value '513-515' was changed to '514.0(10)'
- the average value was taken and precision was estimated.

Automatic conversion script
Id: cif_fix_values 1646 2011-03-28 12:23:43Z adriana 

The following automatic conversions were performed:

'_chemical_melting_point' value '513-515' was changed to '514.0(10)'
- the average value was taken and precision was
estimated.

'_symmetry_cell_setting' value 'Orthorhombic' changed to
'orthorhombic' according to
/home/saulius/struct/CIF-dictionaries/cif_core.dic dictionary named
'cif_core.dic' version 2.4.1 from 2010-06-29.

Automatic conversion script
Id: cif_fix_values 1715 2011-07-08 13:25:40Z adriana 
;
_cod_original_cell_volume 4605.1(15)
_cod_database_code 2210447
_cod_database_fobs_code 2210447

loop_
_symmetry_equiv_pos_as_xyz
'x, y, z'
'-x+1/2, -y+1/2, z+1/2'
'-x, y, -z+1/2'
'x+1/2, -y+1/2, -z'
'-x, -y, -z'
'x-1/2, y-1/2, -z-1/2'
'x, -y, z-1/2'
'-x-1/2, y-1/2, z'

loop_
_atom_site_type_symbol
_atom_site_label
_atom_site_fract_x
_atom_site_fract_y
_atom_site_fract_z
_atom_site_U_iso_or_equiv
_atom_site_adp_type
_atom_site_calc_flag
_atom_site_refinement_flags
_atom_site_occupancy
Cd Cd1 0.97121(3) 0.23717(6) 0.132198(16) 0.0606(2) Uani d . 1
N N1 0.9842(4) 0.0169(7) 0.08001(17) 0.0601(15) Uani d . 1
N N2 0.9502(4) 0.4590(8) 0.18256(17) 0.0607(16) Uani d . 1
N N3 0.8912(4) 0.3505(8) 0.0871(2) 0.077(2) Uani d . 1
N N4 1.0532(4) 0.1123(8) 0.17436(19) 0.0702(18) Uani d . 1
O O1 1.0999(3) 0.2294(6) 0.07965(15) 0.0658(13) Uani d . 1
O O2 1.0686(3) 0.4715(6) 0.12644(15) 0.0674(13) Uani d . 1
O O3 0.8539(4) 0.2230(7) 0.19498(18) 0.0862(17) Uani d . 1
O O4 0.8599(3) 0.0192(6) 0.13398(18) 0.0822(16) Uani d . 1
S S1 0.81520(15) 0.4458(3) 0.01448(6) 0.0846(7) Uani d . 1
S S2 1.19029(17) -0.0673(3) 0.18303(8) 0.1030(9) Uani d . 1
C C1 0.8409(5) -0.0337(11) 0.0941(3) 0.092(3) Uani d . 1
H H1A 0.8096 0.0416 0.0789 0.111 Uiso calc R 1
H H1B 0.8072 -0.1233 0.0963 0.111 Uiso calc R 1
C C2 0.9184(5) -0.0683(9) 0.0712(2) 0.066(2) Uani d . 1
C C3 0.9223(7) -0.1822(10) 0.0418(3) 0.087(3) Uani d . 1
H H3 0.8751 -0.2369 0.0352 0.104 Uiso calc R 1
C C4 0.9960(8) -0.2145(10) 0.0224(3) 0.095(3) Uani d . 1
H H4 1.0000 -0.2951 0.0040 0.114 Uiso calc R 1
C C5 1.0636(6) -0.1259(10) 0.0305(2) 0.082(3) Uani d . 1
H H5 1.1133 -0.1414 0.0165 0.098 Uiso calc R 1
C C6 1.0558(5) -0.0131(9) 0.0600(2) 0.062(2) Uani d . 1
C C7 1.1277(5) 0.0842(9) 0.0707(2) 0.068(2) Uani d . 1
H H7A 1.1564 0.0435 0.0948 0.082 Uiso calc R 1
H H7B 1.1660 0.0871 0.0473 0.082 Uiso calc R 1
C C8 1.1644(5) 0.3323(10) 0.0893(3) 0.079(2) Uani d . 1
H H8A 1.2049 0.3341 0.0669 0.094 Uiso calc R 1
H H8B 1.1920 0.3030 0.1150 0.094 Uiso calc R 1
C C9 1.1263(5) 0.4807(10) 0.0942(3) 0.084(3) Uani d . 1
H H9A 1.1681 0.5549 0.1008 0.100 Uiso calc R 1
H H9B 1.0993 0.5102 0.0683 0.100 Uiso calc R 1
C C10 1.0251(6) 0.6047(9) 0.1318(3) 0.080(2) Uani d . 1
H H10A 0.9904 0.6228 0.1076 0.096 Uiso calc R 1
H H10B 1.0635 0.6877 0.1344 0.096 Uiso calc R 1
C C11 0.9727(5) 0.5945(10) 0.1703(2) 0.069(2) Uani d . 1
C C12 0.9503(6) 0.7209(11) 0.1927(3) 0.095(3) Uani d . 1
H H12 0.9646 0.8158 0.1830 0.114 Uiso calc R 1
C C13 0.9071(6) 0.7052(15) 0.2292(3) 0.104(3) Uani d . 1
H H13 0.8925 0.7897 0.2446 0.124 Uiso calc R 1
C C14 0.8854(5) 0.5677(13) 0.2429(3) 0.087(3) Uani d . 1
H H14 0.8567 0.5545 0.2679 0.105 Uiso calc R 1
C C15 0.9077(5) 0.4479(11) 0.2183(2) 0.068(2) Uani d . 1
C C16 0.8818(5) 0.2970(12) 0.2310(2) 0.087(3) Uani d . 1
H H16A 0.9279 0.2431 0.2433 0.104 Uiso calc R 1
H H16B 0.8378 0.3031 0.2516 0.104 Uiso calc R 1
C C17 0.8230(7) 0.0837(11) 0.2024(3) 0.111(4) Uani d . 1
H H17A 0.7783 0.0887 0.2226 0.133 Uiso calc R 1
H H17B 0.8658 0.0186 0.2135 0.133 Uiso calc R 1
C C18 0.7918(5) 0.0246(11) 0.1610(4) 0.102(3) Uani d . 1
H H18A 0.7684 -0.0748 0.1645 0.123 Uiso calc R 1
H H18B 0.7495 0.0904 0.1498 0.123 Uiso calc R 1
C C19 0.8608(4) 0.3898(8) 0.0563(2) 0.0569(18) Uani d . 1
C C20 1.1106(5) 0.0382(9) 0.1775(2) 0.060(2) Uani d . 1

loop_
_atom_site_aniso_label
_atom_site_aniso_U_11
_atom_site_aniso_U_22
_atom_site_aniso_U_33
_atom_site_aniso_U_12
_atom_site_aniso_U_13
_atom_site_aniso_U_23
Cd1 0.0513(3) 0.0791(4) 0.0513(3) 0.0038(3) -0.0048(3) 0.0067(3)
N1 0.060(4) 0.067(4) 0.054(4) 0.006(3) -0.005(3) 0.001(3)
N2 0.060(4) 0.079(5) 0.044(3) 0.009(3) -0.002(3) 0.001(3)
N3 0.066(5) 0.103(5) 0.060(4) 0.017(4) -0.008(3) 0.007(4)
N4 0.074(5) 0.076(5) 0.060(4) 0.007(4) -0.011(3) 0.000(4)
O1 0.050(3) 0.080(4) 0.068(3) 0.001(3) 0.006(2) -0.002(3)
O2 0.072(3) 0.071(4) 0.060(3) -0.006(3) 0.012(3) 0.003(3)
O3 0.085(4) 0.096(5) 0.078(4) -0.009(4) 0.017(3) 0.018(4)
O4 0.055(3) 0.099(4) 0.092(4) -0.015(3) 0.010(3) -0.008(4)
S1 0.0878(16) 0.1143(19) 0.0517(12) 0.0186(14) -0.0042(11) 0.0102(12)
S2 0.0904(18) 0.142(2) 0.0764(15) 0.0439(17) 0.0091(13) 0.0162(16)
C1 0.064(6) 0.117(8) 0.096(7) -0.020(5) -0.013(5) -0.001(6)
C2 0.075(6) 0.069(5) 0.055(5) -0.010(5) -0.021(4) -0.004(4)
C3 0.109(8) 0.071(6) 0.080(6) -0.006(6) -0.033(6) -0.001(5)
C4 0.158(11) 0.065(6) 0.061(5) 0.025(7) -0.021(6) -0.004(5)
C5 0.113(8) 0.078(6) 0.053(5) 0.024(6) 0.000(5) -0.005(5)
C6 0.077(6) 0.068(5) 0.041(4) 0.014(4) -0.004(4) 0.001(4)
C7 0.062(5) 0.095(7) 0.048(4) 0.010(5) 0.007(4) 0.002(4)
C8 0.053(5) 0.116(7) 0.068(5) -0.020(5) 0.014(4) 0.000(5)
C9 0.085(6) 0.090(7) 0.076(6) -0.020(5) 0.025(5) 0.000(5)
C10 0.104(7) 0.072(5) 0.064(5) -0.006(5) 0.003(5) -0.005(5)
C11 0.076(6) 0.072(6) 0.059(5) 0.015(5) -0.011(4) -0.004(4)
C12 0.105(8) 0.095(7) 0.084(7) 0.024(6) -0.024(6) -0.010(6)
C13 0.093(8) 0.138(10) 0.080(7) 0.039(7) -0.006(6) -0.037(7)
C14 0.065(6) 0.128(9) 0.069(6) 0.015(6) -0.009(4) -0.011(7)
C15 0.049(5) 0.105(7) 0.050(5) 0.011(5) -0.006(4) 0.006(5)
C16 0.072(6) 0.137(9) 0.052(5) 0.001(6) 0.006(4) 0.003(6)
C17 0.131(10) 0.084(7) 0.118(9) -0.004(7) 0.056(7) 0.009(7)
C18 0.068(6) 0.080(6) 0.160(10) -0.020(5) 0.038(7) 0.002(7)
C19 0.050(4) 0.071(5) 0.049(4) 0.007(4) 0.004(3) -0.004(4)
C20 0.065(5) 0.071(5) 0.045(4) -0.001(4) 0.001(4) 0.008(4)

loop_
_atom_type_symbol
_atom_type_description
_atom_type_scat_dispersion_real
_atom_type_scat_dispersion_imag
_atom_type_scat_source
C C 0.0033 0.0016 'International Tables Vol C Tables 4.2.6.8 and 6.1.1.4'
H H 0.0000 0.0000 'International Tables Vol C Tables 4.2.6.8 and 6.1.1.4'
N N 0.0061 0.0033 'International Tables Vol C Tables 4.2.6.8 and 6.1.1.4'
O O 0.0106 0.0060 'International Tables Vol C Tables 4.2.6.8 and 6.1.1.4'
Cd Cd -0.8075 1.2024 'International Tables Vol C Tables 4.2.6.8 and 6.1.1.4'
S S 0.1246 0.1234 'International Tables Vol C Tables 4.2.6.8 and 6.1.1.4'

loop_
_geom_angle_atom_site_label_1
_geom_angle_atom_site_label_2
_geom_angle_atom_site_label_3
_geom_angle
N3 Cd1 N4 176.3(2)
N3 Cd1 N2 88.7(2)
N4 Cd1 N2 95.0(2)
N3 Cd1 N1 88.6(2)
N4 Cd1 N1 87.8(2)
N2 Cd1 N1 176.85(18)
N3 Cd1 O2 86.6(2)
N4 Cd1 O2 94.8(2)
N2 Cd1 O2 60.70(18)
N1 Cd1 O2 120.74(18)
N3 Cd1 O1 93.4(2)
N4 Cd1 O1 84.3(2)
N2 Cd1 O1 121.00(18)
N1 Cd1 O1 60.82(18)
O2 Cd1 O1 60.60(16)
C2 N1 C6 118.1(7)
C2 N1 Cd1 120.1(5)
C6 N1 Cd1 121.7(5)
C11 N2 C15 117.6(7)
C11 N2 Cd1 118.8(5)
C15 N2 Cd1 123.0(6)
C19 N3 Cd1 162.7(6)
C20 N4 Cd1 146.9(6)
C7 O1 C8 113.8(6)
C7 O1 Cd1 113.7(4)
C8 O1 Cd1 114.7(4)
C10 O2 C9 112.3(6)
C10 O2 Cd1 111.5(4)
C9 O2 Cd1 120.1(5)
C17 O3 C16 113.9(8)
C1 O4 C18 113.7(7)
O4 C1 C2 109.6(6)
O4 C1 H1A 109.8
C2 C1 H1A 109.8
O4 C1 H1B 109.8
C2 C1 H1B 109.8
H1A C1 H1B 108.2
N1 C2 C3 121.5(8)
N1 C2 C1 116.7(7)
C3 C2 C1 121.7(8)
C4 C3 C2 120.0(9)
C4 C3 H3 120.0
C2 C3 H3 120.0
C3 C4 C5 119.0(9)
C3 C4 H4 120.5
C5 C4 H4 120.5
C4 C5 C6 118.3(9)
C4 C5 H5 120.9
C6 C5 H5 120.9
N1 C6 C5 123.0(8)
N1 C6 C7 116.5(7)
C5 C6 C7 120.6(8)
O1 C7 C6 109.6(6)
O1 C7 H7A 109.8
C6 C7 H7A 109.8
O1 C7 H7B 109.8
C6 C7 H7B 109.8
H7A C7 H7B 108.2
O1 C8 C9 107.1(7)
O1 C8 H8A 110.3
C9 C8 H8A 110.3
O1 C8 H8B 110.3
C9 C8 H8B 110.3
H8A C8 H8B 108.5
O2 C9 C8 107.9(7)
O2 C9 H9A 110.1
C8 C9 H9A 110.1
O2 C9 H9B 110.1
C8 C9 H9B 110.1
H9A C9 H9B 108.4
O2 C10 C11 109.6(7)
O2 C10 H10A 109.7
C11 C10 H10A 109.7
O2 C10 H10B 109.7
C11 C10 H10B 109.7
H10A C10 H10B 108.2
N2 C11 C12 121.3(8)
N2 C11 C10 117.1(7)
C12 C11 C10 121.6(9)
C13 C12 C11 119.5(10)
C13 C12 H12 120.3
C11 C12 H12 120.3
C14 C13 C12 120.2(10)
C14 C13 H13 119.9
C12 C13 H13 119.9
C13 C14 C15 116.9(9)
C13 C14 H14 121.5
C15 C14 H14 121.5
N2 C15 C14 124.5(9)
N2 C15 C16 116.9(8)
C14 C15 C16 118.7(8)
O3 C16 C15 107.3(7)
O3 C16 H16A 110.3
C15 C16 H16A 110.3
O3 C16 H16B 110.3
C15 C16 H16B 110.3
H16A C16 H16B 108.5
O3 C17 C18 106.8(8)
O3 C17 H17A 110.4
C18 C17 H17A 110.4
O3 C17 H17B 110.4
C18 C17 H17B 110.4
H17A C17 H17B 108.6
O4 C18 C17 106.8(8)
O4 C18 H18A 110.4
C17 C18 H18A 110.4
O4 C18 H18B 110.4
C17 C18 H18B 110.4
H18A C18 H18B 108.6
N3 C19 S1 177.7(7)
N4 C20 S2 178.6(7)

loop_
_geom_bond_atom_site_label_1
_geom_bond_atom_site_label_2
_geom_bond_distance
_geom_bond_publ_flag
Cd1 O1 2.674(5) y
Cd1 O2 2.624(5) y
Cd1 O3 2.763(5) y
Cd1 O4 2.650(5) y
Cd1 N1 2.584(6) y
Cd1 N2 2.572(6) y
Cd1 N3 2.183(6) y
Cd1 N4 2.194(7) y
N1 C2 1.339(9) ?
N1 C6 1.349(9) ?
N2 C11 1.321(9) ?
N2 C15 1.336(9) ?
N3 C19 1.154(8) ?
N4 C20 1.144(8) ?
O1 C7 1.400(8) ?
O1 C8 1.424(9) ?
O2 C10 1.391(9) ?
O2 C9 1.392(8) ?
O3 C17 1.360(10) ?
O3 C16 1.401(9) ?
O4 C1 1.391(9) ?
O4 C18 1.400(9) ?
S1 C19 1.606(8) ?
S2 C20 1.606(9) ?
C1 C2 1.484(11) ?
C1 H1A 0.9700 ?
C1 H1B 0.9700 ?
C2 C3 1.383(11) ?
C3 C4 1.374(13) ?
C3 H3 0.9300 ?
C4 C5 1.374(13) ?
C4 H4 0.9300 ?
C5 C6 1.384(10) ?
C5 H5 0.9300 ?
C6 C7 1.490(10) ?
C7 H7A 0.9700 ?
C7 H7B 0.9700 ?
C8 C9 1.468(11) ?
C8 H8A 0.9700 ?
C8 H8B 0.9700 ?
C9 H9A 0.9700 ?
C9 H9B 0.9700 ?
C10 C11 1.496(11) ?
C10 H10A 0.9700 ?
C10 H10B 0.9700 ?
C11 C12 1.384(11) ?
C12 C13 1.365(13) ?
C12 H12 0.9300 ?
C13 C14 1.348(13) ?
C13 H13 0.9300 ?
C14 C15 1.374(11) ?
C14 H14 0.9300 ?
C15 C16 1.467(11) ?
C16 H16A 0.9700 ?
C16 H16B 0.9700 ?
C17 C18 1.511(13) ?
C17 H17A 0.9700 ?
C17 H17B 0.9700 ?
C18 H18A 0.9700 ?
C18 H18B 0.9700 ?
